data_1524243
loop_
_publ_author_name
'Dance, J.M.'
'Grannec, J.'
'Perrin, M.'
'Tressaud, A.'

_publ_section_title
;
 Reparation cationique et structure magnetique de Cs2 Mn Ni F6
;
_journal_name_full 'Materials Research Bulletin'
_journal_page_first 989
_journal_page_last 994
_journal_volume 12
_journal_year 1977
_chemical_formula_sum 'Cs2 F6 Mn Ni'
_chemical_name_systematic 'Cs2 Mn (Ni F6)'
_space_group_IT_number 166
_symmetry_space_group_name_Hall '-R 3 2"'
_symmetry_space_group_name_H-M 'R -3 m :H'
_cell_angle_alpha 90
_cell_angle_beta 90
_cell_angle_gamma 120
_cell_formula_units_Z 6
_cell_length_a 6.209
_cell_length_b 6.209
_cell_length_c 29.98999
_cell_volume 1001.268
_citation_journal_id_ASTM MRBUAC
_cod_data_source_file Dance_MRBUAC_1977_347.cif
_cod_data_source_block Cs2F6Mn1Ni1
_cod_original_formula_sum 'Cs2 F6 Mn1 Ni1'
_cod_database_code 1524243

loop_
_symmetry_equiv_pos_as_xyz
x,y,z
-y,x-y,z
-x+y,-x,z
y,x,-z
-x,-x+y,-z
x-y,-y,-z
-x,-y,-z
y,-x+y,-z
x-y,x,-z
-y,-x,z
x,x-y,z
-x+y,y,z
x+2/3,y+1/3,z+1/3
-y+2/3,x-y+1/3,z+1/3
-x+y+2/3,-x+1/3,z+1/3
y+2/3,x+1/3,-z+1/3
-x+2/3,-x+y+1/3,-z+1/3
x-y+2/3,-y+1/3,-z+1/3
-x+2/3,-y+1/3,-z+1/3
y+2/3,-x+y+1/3,-z+1/3
x-y+2/3,x+1/3,-z+1/3
-y+2/3,-x+1/3,z+1/3
x+2/3,x-y+1/3,z+1/3
-x+y+2/3,y+1/3,z+1/3
x+1/3,y+2/3,z+2/3
-y+1/3,x-y+2/3,z+2/3
-x+y+1/3,-x+2/3,z+2/3
y+1/3,x+2/3,-z+2/3
-x+1/3,-x+y+2/3,-z+2/3
x-y+1/3,-y+2/3,-z+2/3
-x+1/3,-y+2/3,-z+2/3
y+1/3,-x+y+2/3,-z+2/3
x-y+1/3,x+2/3,-z+2/3
-y+1/3,-x+2/3,z+2/3
x+1/3,x-y+2/3,z+2/3
-x+y+1/3,y+2/3,z+2/3

loop_
_atom_site_label
_atom_site_type_symbol
_atom_site_fract_x
_atom_site_fract_y
_atom_site_fract_z
_atom_site_occupancy
_atom_site_U_iso_or_equiv
Ni1 Ni+2 0 0 0.5 1 0.0
Ni2 Ni+2 0 0 0.408 0.5 0.0
Mn2 Mn+2 0 0 0.408 0.5 0.0
F1 F-1 0.144 -0.144 0.4561 1 0.0
Cs1 Cs+1 0 0 0.138 1 0.0
Cs2 Cs+1 0 0 0.29 1 0.0
F2 F-1 0.163 -0.163 0.6262 1 0.0
Mn1 Mn+2 0 0 0 1 0.0
